data_7004342
loop_
_publ_author_name
'Elsegood, Mark R. J.'
'Kelly, Paul F.'
'Reid, Gillian'
'Staniland, Paul M.'

_publ_section_title
;
 The first use of the free selenimide Ph2Se&#xE001;NH as a synthon; the
 synthesis and X-ray crystal structure of [Ph2SeNSePh2][BPh4]
;
_journal_issue 29
_journal_name_full 'Dalton Transactions'
_journal_page_first 3798
_journal_page_last 3800
_journal_paper_doi 10.1039/b806066e
_journal_year 2008
_chemical_formula_moiety 'C24 H20 N Se2 1+, C24 H20 B 1-'
_chemical_formula_sum 'C48 H40 B N Se2'
_chemical_formula_weight 799.54
_chemical_name_systematic
;
?
;
_space_group_IT_number 2
_symmetry_cell_setting triclinic
_symmetry_space_group_name_Hall '-P 1'
_symmetry_space_group_name_H-M 'P -1'
_atom_sites_solution_hydrogens geom
_atom_sites_solution_primary direct
_atom_sites_solution_secondary difmap
_audit_creation_method SHELXL-97
_cell_angle_alpha 85.7218(6)
_cell_angle_beta 76.9512(6)
_cell_angle_gamma 71.9053(6)
_cell_formula_units_Z 4
_cell_length_a 10.9985(4)
_cell_length_b 15.9145(6)
_cell_length_c 24.0519(10)
_cell_measurement_reflns_used 47134
_cell_measurement_temperature 150(2)
_cell_measurement_theta_max 30.49
_cell_measurement_theta_min 2.20
_cell_volume 3898.4(3)
_computing_cell_refinement 'Bruker SAINT'
_computing_data_collection 'Bruker APEX 2'
_computing_data_reduction 'Bruker SAINT'
_computing_molecular_graphics 'Bruker SHELXTL'
_computing_publication_material 'Bruker SHELXTL and local programs'
_computing_structure_refinement 'Bruker SHELXTL'
_computing_structure_solution 'Bruker SHELXTL'
_diffrn_ambient_temperature 150(2)
_diffrn_measured_fraction_theta_full 0.996
_diffrn_measured_fraction_theta_max 0.897
_diffrn_measurement_device_type 'Bruker APEX 2 CCD diffractometer'
_diffrn_measurement_method '\w rotation with narrow frames'
_diffrn_radiation_monochromator graphite
_diffrn_radiation_source 'fine-focus sealed tube'
_diffrn_radiation_type MoK\a
_diffrn_radiation_wavelength 0.71073
_diffrn_reflns_av_R_equivalents 0.0256
_diffrn_reflns_av_sigmaI/netI 0.0439
_diffrn_reflns_limit_h_max 16
_diffrn_reflns_limit_h_min -16
_diffrn_reflns_limit_k_max 23
_diffrn_reflns_limit_k_min -22
_diffrn_reflns_limit_l_max 35
_diffrn_reflns_limit_l_min -35
_diffrn_reflns_number 47137
_diffrn_reflns_theta_full 26.00
_diffrn_reflns_theta_max 31.87
_diffrn_reflns_theta_min 0.87
_diffrn_standards_decay_% 0
_diffrn_standards_number 0
_exptl_absorpt_coefficient_mu 1.931
_exptl_absorpt_correction_T_max 0.877
_exptl_absorpt_correction_T_min 0.520
_exptl_absorpt_correction_type multi-scan
_exptl_absorpt_process_details 'SADABS v2007/2, Sheldrick, G.M., (2007)'
_exptl_crystal_colour colourless
_exptl_crystal_density_diffrn 1.362
_exptl_crystal_density_method 'not measured'
_exptl_crystal_description block
_exptl_crystal_F_000 1632
_exptl_crystal_size_max 0.39
_exptl_crystal_size_mid 0.18
_exptl_crystal_size_min 0.07
_refine_diff_density_max 0.769
_refine_diff_density_min -0.486
_refine_diff_density_rms 0.072
_refine_ls_extinction_method none
_refine_ls_goodness_of_fit_ref 1.016
_refine_ls_hydrogen_treatment constr
_refine_ls_matrix_type full
_refine_ls_number_parameters 937
_refine_ls_number_reflns 24038
_refine_ls_number_restraints 0
_refine_ls_restrained_S_all 1.016
_refine_ls_R_factor_all 0.0590
_refine_ls_R_factor_gt 0.0365
_refine_ls_shift/su_max 0.007
_refine_ls_shift/su_mean 0.000
_refine_ls_structure_factor_coef Fsqd
_refine_ls_weighting_details 'calc w=1/[\s^2^(Fo^2^)+(0.0477P)^2^+0.3801P] where P=(Fo^2^+2Fc^2^)/3'
_refine_ls_weighting_scheme calc
_refine_ls_wR_factor_gt 0.0840
_refine_ls_wR_factor_ref 0.0918
_reflns_number_gt 17868
_reflns_number_total 24038
_reflns_threshold_expression I>2\s(I)
_cod_data_source_file b806066e.txt
_cod_data_source_block pk105a
_cod_original_sg_symbol_H-M P-1
_cod_database_code 7004342

loop_
_symmetry_equiv_pos_as_xyz
'x, y, z'
'-x, -y, -z'

loop_
_atom_site_label
_atom_site_type_symbol
_atom_site_fract_x
_atom_site_fract_y
_atom_site_fract_z
_atom_site_U_iso_or_equiv
_atom_site_adp_type
_atom_site_occupancy
_atom_site_symmetry_multiplicity
_atom_site_calc_flag
_atom_site_refinement_flags
_atom_site_disorder_assembly
_atom_site_disorder_group
N1 N 0.59466(17) 0.13005(12) 0.44935(7) 0.0314(4) Uani 1 1 d . . .
Se1 Se 0.590091(18) 0.194638(12) 0.508644(8) 0.02503(5) Uani 1 1 d . . .
C1 C 0.60554(19) 0.10175(13) 0.56564(8) 0.0285(4) Uani 1 1 d . . .
C2 C 0.5486(3) 0.12373(17) 0.62197(10) 0.0476(6) Uani 1 1 d . . .
H2 H 0.4974 0.1826 0.6326 0.057 Uiso 1 1 calc R . .
C3 C 0.5684(3) 0.0567(2) 0.66307(11) 0.0617(8) Uani 1 1 d . . .
H3 H 0.5306 0.0700 0.7022 0.074 Uiso 1 1 calc R . .
C4 C 0.6421(3) -0.02804(18) 0.64725(12) 0.0520(7) Uani 1 1 d . . .
H4 H 0.6546 -0.0731 0.6755 0.062 Uiso 1 1 calc R . .
C5 C 0.6977(3) -0.04815(17) 0.59100(12) 0.0506(6) Uani 1 1 d . . .
H5 H 0.7492 -0.1069 0.5804 0.061 Uiso 1 1 calc R . .
C6 C 0.6790(2) 0.01722(15) 0.54944(10) 0.0419(5) Uani 1 1 d . . .
H6 H 0.7167 0.0035 0.5103 0.050 Uiso 1 1 calc R . .
C7 C 0.40391(19) 0.25120(12) 0.53018(8) 0.0264(4) Uani 1 1 d . . .
C8 C 0.3583(2) 0.32990(14) 0.55985(9) 0.0372(5) Uani 1 1 d . . .
H8 H 0.4171 0.3553 0.5707 0.045 Uiso 1 1 calc R . .
C9 C 0.2227(3) 0.37124(16) 0.57355(10) 0.0473(6) Uani 1 1 d . . .
H9 H 0.1884 0.4252 0.5941 0.057 Uiso 1 1 calc R . .
C10 C 0.1394(2) 0.33363(17) 0.55719(10) 0.0463(6) Uani 1 1 d . . .
H10 H 0.0476 0.3618 0.5670 0.056 Uiso 1 1 calc R . .
C11 C 0.1866(2) 0.25616(17) 0.52698(10) 0.0442(5) Uani 1 1 d . . .
H11 H 0.1277 0.2316 0.5154 0.053 Uiso 1 1 calc R . .
C12 C 0.3204(2) 0.21363(15) 0.51337(9) 0.0354(5) Uani 1 1 d . . .
H12 H 0.3540 0.1596 0.4928 0.042 Uiso 1 1 calc R . .
Se2 Se 0.697947(18) 0.159117(13) 0.385586(8) 0.02563(5) Uani 1 1 d . . .
C13 C 0.80113(19) 0.04105(13) 0.36113(8) 0.0282(4) Uani 1 1 d . . .
C14 C 0.7437(2) -0.02616(15) 0.37105(9) 0.0385(5) Uani 1 1 d . . .
H14 H 0.6531 -0.0140 0.3877 0.046 Uiso 1 1 calc R . .
C15 C 0.8211(3) -0.11130(16) 0.35624(10) 0.0443(5) Uani 1 1 d . . .
H15 H 0.7831 -0.1582 0.3619 0.053 Uiso 1 1 calc R . .
C16 C 0.9536(2) -0.12872(16) 0.33312(9) 0.0449(6) Uani 1 1 d . . .
H16 H 1.0065 -0.1877 0.3240 0.054 Uiso 1 1 calc R . .
C17 C 1.0094(2) -0.06061(17) 0.32325(9) 0.0410(5) Uani 1 1 d . . .
H17 H 1.1002 -0.0730 0.3071 0.049 Uiso 1 1 calc R . .
C18 C 0.93308(19) 0.02583(15) 0.33690(8) 0.0321(4) Uani 1 1 d . . .
H18 H 0.9702 0.0731 0.3299 0.039 Uiso 1 1 calc R . .
C19 C 0.57696(18) 0.18522(13) 0.33480(8) 0.0272(4) Uani 1 1 d . . .
C20 C 0.4618(2) 0.25324(14) 0.35073(10) 0.0362(5) Uani 1 1 d . . .
H20 H 0.4419 0.2824 0.3862 0.043 Uiso 1 1 calc R . .
C21 C 0.3757(2) 0.27816(16) 0.31391(11) 0.0432(5) Uani 1 1 d . . .
H21 H 0.2958 0.3244 0.3244 0.052 Uiso 1 1 calc R . .
C22 C 0.4058(2) 0.23595(16) 0.26213(10) 0.0394(5) Uani 1 1 d . . .
H22 H 0.3469 0.2536 0.2370 0.047 Uiso 1 1 calc R . .
C23 C 0.5211(2) 0.16840(16) 0.24679(9) 0.0403(5) Uani 1 1 d . . .
H23 H 0.5411 0.1396 0.2112 0.048 Uiso 1 1 calc R . .
C24 C 0.6079(2) 0.14221(15) 0.28309(9) 0.0354(5) Uani 1 1 d . . .
H24 H 0.6873 0.0955 0.2727 0.043 Uiso 1 1 calc R . .
N2 N 0.23191(16) 0.38227(11) 0.94721(6) 0.0286(3) Uani 1 1 d . . .
Se3 Se 0.280136(18) 0.313106(12) 1.006391(7) 0.02424(4) Uani 1 1 d . . .
C25 C 0.2041(2) 0.40231(14) 1.06486(8) 0.0305(4) Uani 1 1 d . . .
C26 C 0.1987(2) 0.48846(14) 1.05148(9) 0.0348(4) Uani 1 1 d . . .
H26 H 0.2310 0.5047 1.0135 0.042 Uiso 1 1 calc R . .
C27 C 0.1454(2) 0.55165(17) 1.09412(10) 0.0453(6) Uani 1 1 d . . .
H27 H 0.1409 0.6116 1.0854 0.054 Uiso 1 1 calc R . .
C28 C 0.0994(3) 0.5280(2) 1.14849(11) 0.0615(8) Uani 1 1 d . . .
H28 H 0.0625 0.5716 1.1775 0.074 Uiso 1 1 calc R . .
C29 C 0.1063(4) 0.4415(3) 1.16153(12) 0.0931(14) Uani 1 1 d . . .
H29 H 0.0742 0.4259 1.1997 0.112 Uiso 1 1 calc R . .
C30 C 0.1594(4) 0.3761(2) 1.11992(10) 0.0678(9) Uani 1 1 d . . .
H30 H 0.1648 0.3161 1.1289 0.081 Uiso 1 1 calc R . .
C31 C 0.14363(19) 0.25683(13) 1.02557(8) 0.0259(4) Uani 1 1 d . . .
C32 C 0.1709(2) 0.17433(13) 1.05114(8) 0.0302(4) Uani 1 1 d . . .
H32 H 0.2558 0.1446 1.0578 0.036 Uiso 1 1 calc R . .
C33 C 0.0697(2) 0.13613(14) 1.06678(9) 0.0359(5) Uani 1 1 d . . .
H33 H 0.0848 0.0798 1.0848 0.043 Uiso 1 1 calc R . .
C34 C -0.0519(2) 0.18008(15) 1.05606(9) 0.0367(5) Uani 1 1 d . . .
H34 H -0.1205 0.1539 1.0674 0.044 Uiso 1 1 calc R . .
C35 C -0.0762(2) 0.26158(15) 1.02913(9) 0.0376(5) Uani 1 1 d . . .
H35 H -0.1602 0.2904 1.0212 0.045 Uiso 1 1 calc R . .
C36 C 0.0224(2) 0.30102(14) 1.01374(9) 0.0319(4) Uani 1 1 d . . .
H36 H 0.0072 0.3572 0.9955 0.038 Uiso 1 1 calc R . .
Se4 Se 0.359879(17) 0.347603(12) 0.883809(7) 0.02305(4) Uani 1 1 d . . .
C37 C 0.25962(18) 0.32279(13) 0.83414(8) 0.0266(4) Uani 1 1 d . . .
C38 C 0.1995(2) 0.25779(15) 0.85274(10) 0.0390(5) Uani 1 1 d . . .
H38 H 0.2029 0.2311 0.8893 0.047 Uiso 1 1 calc R . .
C39 C 0.1344(3) 0.23256(17) 0.81687(12) 0.0490(6) Uani 1 1 d . . .
H39 H 0.0913 0.1890 0.8290 0.059 Uiso 1 1 calc R . .
C40 C 0.1324(2) 0.27101(17) 0.76352(11) 0.0464(6) Uani 1 1 d . . .
H40 H 0.0889 0.2528 0.7389 0.056 Uiso 1 1 calc R . .
C41 C 0.1926(2) 0.33538(18) 0.74543(9) 0.0440(6) Uani 1 1 d . . .
H41 H 0.1904 0.3613 0.7086 0.053 Uiso 1 1 calc R . .
C42 C 0.2564(2) 0.36215(16) 0.78122(9) 0.0368(5) Uani 1 1 d . . .
H42 H 0.2973 0.4069 0.7694 0.044 Uiso 1 1 calc R . .
C43 C 0.36672(18) 0.46178(13) 0.85413(8) 0.0250(4) Uani 1 1 d . . .
C44 C 0.2581(2) 0.53478(14) 0.86760(9) 0.0372(5) Uani 1 1 d . . .
H44 H 0.1803 0.5295 0.8924 0.045 Uiso 1 1 calc R . .
C45 C 0.2646(3) 0.61548(15) 0.84453(10) 0.0452(6) Uani 1 1 d . . .
H45 H 0.1905 0.6664 0.8533 0.054 Uiso 1 1 calc R . .
C46 C 0.3784(2) 0.62285(16) 0.80867(10) 0.0435(5) Uani 1 1 d . . .
H46 H 0.3819 0.6787 0.7926 0.052 Uiso 1 1 calc R . .
C47 C 0.4871(2) 0.54935(16) 0.79608(10) 0.0423(5) Uani 1 1 d . . .
H47 H 0.5653 0.5549 0.7717 0.051 Uiso 1 1 calc R . .
C48 C 0.4823(2) 0.46768(14) 0.81888(9) 0.0329(4) Uani 1 1 d . . .
H48 H 0.5566 0.4168 0.8105 0.040 Uiso 1 1 calc R . .
B1 B 0.88192(19) 0.34086(13) 0.38302(8) 0.0201(4) Uani 1 1 d . . .
C49 C 0.88905(17) 0.28115(12) 0.44170(7) 0.0219(3) Uani 1 1 d . . .
C50 C 0.84393(18) 0.32069(14) 0.49628(8) 0.0277(4) Uani 1 1 d . . .
H50 H 0.8122 0.3833 0.4986 0.033 Uiso 1 1 calc R . .
C51 C 0.8439(2) 0.27205(16) 0.54650(8) 0.0356(5) Uani 1 1 d . . .
H51 H 0.8133 0.3017 0.5822 0.043 Uiso 1 1 calc R . .
C52 C 0.8881(2) 0.18074(16) 0.54516(9) 0.0389(5) Uani 1 1 d . . .
H52 H 0.8859 0.1472 0.5796 0.047 Uiso 1 1 calc R . .
C53 C 0.9351(2) 0.13947(15) 0.49324(10) 0.0370(5) Uani 1 1 d . . .
H53 H 0.9675 0.0768 0.4916 0.044 Uiso 1 1 calc R . .
C54 C 0.93585(18) 0.18883(13) 0.44277(8) 0.0278(4) Uani 1 1 d . . .
H54 H 0.9697 0.1583 0.4075 0.033 Uiso 1 1 calc R . .
C55 C 0.73030(17) 0.40574(12) 0.38602(7) 0.0214(3) Uani 1 1 d . . .
C56 C 0.62340(19) 0.40167(13) 0.42931(8) 0.0285(4) Uani 1 1 d . . .
H56 H 0.6384 0.3589 0.4588 0.034 Uiso 1 1 calc R . .
C57 C 0.49608(19) 0.45688(14) 0.43166(9) 0.0327(4) Uani 1 1 d . . .
H57 H 0.4274 0.4517 0.4624 0.039 Uiso 1 1 calc R . .
C58 C 0.46975(19) 0.51890(14) 0.38948(9) 0.0316(4) Uani 1 1 d . . .
H58 H 0.3834 0.5571 0.3909 0.038 Uiso 1 1 calc R . .
C59 C 0.5712(2) 0.52446(15) 0.34520(9) 0.0378(5) Uani 1 1 d . . .
H59 H 0.5545 0.5662 0.3154 0.045 Uiso 1 1 calc R . .
C60 C 0.69780(19) 0.46936(14) 0.34383(8) 0.0321(4) Uani 1 1 d . . .
H60 H 0.7656 0.4751 0.3128 0.039 Uiso 1 1 calc R . .
C61 C 0.93190(17) 0.27737(12) 0.32615(7) 0.0215(3) Uani 1 1 d . . .
C62 C 0.85198(19) 0.26988(12) 0.29004(8) 0.0250(4) Uani 1 1 d . . .
H62 H 0.7616 0.3025 0.2988 0.030 Uiso 1 1 calc R . .
C63 C 0.9002(2) 0.21619(13) 0.24155(8) 0.0315(4) Uani 1 1 d . . .
H63 H 0.8424 0.2126 0.2185 0.038 Uiso 1 1 calc R . .
C64 C 1.0313(2) 0.16834(14) 0.22695(8) 0.0342(5) Uani 1 1 d . . .
H64 H 1.0646 0.1325 0.1938 0.041 Uiso 1 1 calc R . .
C65 C 1.1129(2) 0.17392(14) 0.26180(8) 0.0333(4) Uani 1 1 d . . .
H65 H 1.2030 0.1408 0.2528 0.040 Uiso 1 1 calc R . .
C66 C 1.06462(19) 0.22720(13) 0.30972(8) 0.0279(4) Uani 1 1 d . . .
H66 H 1.1235 0.2300 0.3325 0.033 Uiso 1 1 calc R . .
C67 C 0.98368(17) 0.40118(11) 0.37506(7) 0.0218(3) Uani 1 1 d . . .
C68 C 1.0168(2) 0.44173(14) 0.32248(8) 0.0311(4) Uani 1 1 d . . .
H68 H 0.9794 0.4341 0.2920 0.037 Uiso 1 1 calc R . .
C69 C 1.1022(2) 0.49272(15) 0.31293(9) 0.0372(5) Uani 1 1 d . . .
H69 H 1.1196 0.5203 0.2768 0.045 Uiso 1 1 calc R . .
C70 C 1.1613(2) 0.50342(15) 0.35533(10) 0.0378(5) Uani 1 1 d . . .
H70 H 1.2200 0.5378 0.3489 0.045 Uiso 1 1 calc R . .
C71 C 1.1339(2) 0.46332(15) 0.40734(10) 0.0371(5) Uani 1 1 d . . .
H71 H 1.1748 0.4694 0.4370 0.044 Uiso 1 1 calc R . .
C72 C 1.04620(19) 0.41369(13) 0.41685(8) 0.0293(4) Uani 1 1 d . . .
H72 H 1.0283 0.3873 0.4533 0.035 Uiso 1 1 calc R . .
B2 B 0.71243(19) 0.15712(13) 0.88602(8) 0.0200(4) Uani 1 1 d . . .
C73 C 0.65775(17) 0.22538(12) 0.94059(7) 0.0212(3) Uani 1 1 d . . .
C74 C 0.62572(18) 0.31748(12) 0.93511(8) 0.0258(4) Uani 1 1 d . . .
H74 H 0.6368 0.3423 0.8978 0.031 Uiso 1 1 calc R . .
C75 C 0.5783(2) 0.37460(13) 0.98178(9) 0.0326(4) Uani 1 1 d . . .
H75 H 0.5573 0.4366 0.9756 0.039 Uiso 1 1 calc R . .
C76 C 0.56178(19) 0.34166(14) 1.03676(9) 0.0321(4) Uani 1 1 d . . .
H76 H 0.5296 0.3803 1.0686 0.039 Uiso 1 1 calc R . .
C77 C 0.59330(19) 0.25076(14) 1.04431(8) 0.0306(4) Uani 1 1 d . . .
H77 H 0.5832 0.2267 1.0818 0.037 Uiso 1 1 calc R . .
C78 C 0.63950(18) 0.19431(13) 0.99763(8) 0.0256(4) Uani 1 1 d . . .
H78 H 0.6596 0.1324 1.0043 0.031 Uiso 1 1 calc R . .
C79 C 0.62873(16) 0.08535(11) 0.89303(7) 0.0198(3) Uani 1 1 d . . .
C80 C 0.5063(2) 0.09748(14) 0.92902(9) 0.0318(4) Uani 1 1 d . . .
H80 H 0.4705 0.1482 0.9528 0.038 Uiso 1 1 calc R . .
C81 C 0.4337(2) 0.03891(16) 0.93187(9) 0.0381(5) Uani 1 1 d . . .
H81 H 0.3508 0.0500 0.9574 0.046 Uiso 1 1 calc R . .
C82 C 0.4816(2) -0.03490(14) 0.89786(8) 0.0305(4) Uani 1 1 d . . .
H82 H 0.4325 -0.0751 0.8996 0.037 Uiso 1 1 calc R . .
C83 C 0.6016(2) -0.04957(13) 0.86132(9) 0.0319(4) Uani 1 1 d . . .
H83 H 0.6359 -0.1001 0.8374 0.038 Uiso 1 1 calc R . .
C84 C 0.67347(19) 0.00968(13) 0.85917(9) 0.0287(4) Uani 1 1 d . . .
H84 H 0.7563 -0.0020 0.8336 0.034 Uiso 1 1 calc R . .
C85 C 0.69834(17) 0.21128(11) 0.82538(7) 0.0218(3) Uani 1 1 d . . .
C86 C 0.60934(19) 0.20819(13) 0.79262(8) 0.0276(4) Uani 1 1 d . . .
H86 H 0.5496 0.1755 0.8067 0.033 Uiso 1 1 calc R . .
C87 C 0.6050(2) 0.25126(15) 0.74013(9) 0.0382(5) Uani 1 1 d . . .
H87 H 0.5431 0.2475 0.7193 0.046 Uiso 1 1 calc R . .
C88 C 0.6901(2) 0.29929(15) 0.71827(9) 0.0419(6) Uani 1 1 d . . .
H88 H 0.6881 0.3279 0.6822 0.050 Uiso 1 1 calc R . .
C89 C 0.7784(2) 0.30527(14) 0.74949(9) 0.0382(5) Uani 1 1 d . . .
H89 H 0.8365 0.3391 0.7352 0.046 Uiso 1 1 calc R . .
C90 C 0.78231(19) 0.26199(13) 0.80168(8) 0.0295(4) Uani 1 1 d . . .
H90 H 0.8441 0.2668 0.8222 0.035 Uiso 1 1 calc R . .
C91 C 0.86946(17) 0.10430(11) 0.88067(7) 0.0207(3) Uani 1 1 d . . .
C92 C 0.94669(18) 0.06354(12) 0.82911(8) 0.0247(4) Uani 1 1 d . . .
H92 H 0.9068 0.0684 0.7974 0.030 Uiso 1 1 calc R . .
C93 C 1.07847(19) 0.01655(14) 0.82252(9) 0.0325(4) Uani 1 1 d . . .
H93 H 1.1262 -0.0106 0.7870 0.039 Uiso 1 1 calc R . .
C94 C 1.1407(2) 0.00915(14) 0.86762(10) 0.0363(5) Uani 1 1 d . . .
H94 H 1.2311 -0.0224 0.8633 0.044 Uiso 1 1 calc R . .
C95 C 1.0689(2) 0.04842(15) 0.91874(9) 0.0353(5) Uani 1 1 d . . .
H95 H 1.1100 0.0437 0.9501 0.042 Uiso 1 1 calc R . .
C96 C 0.93638(19) 0.09508(13) 0.92492(8) 0.0268(4) Uani 1 1 d . . .
H96 H 0.8896 0.1217 0.9607 0.032 Uiso 1 1 calc R . .

loop_
_atom_site_aniso_label
_atom_site_aniso_U_11
_atom_site_aniso_U_22
_atom_site_aniso_U_33
_atom_site_aniso_U_23
_atom_site_aniso_U_13
_atom_site_aniso_U_12
N1 0.0338(9) 0.0388(10) 0.0244(8) -0.0098(7) 0.0013(7) -0.0181(8)
Se1 0.02546(9) 0.02793(10) 0.02448(9) -0.00180(7) -0.00533(7) -0.01165(8)
C1 0.0277(10) 0.0321(10) 0.0310(10) 0.0039(8) -0.0114(8) -0.0140(8)
C2 0.0695(17) 0.0400(13) 0.0312(11) 0.0032(10) -0.0138(11) -0.0121(12)
C3 0.083(2) 0.0635(19) 0.0354(13) 0.0114(12) -0.0167(14) -0.0181(16)
C4 0.0623(17) 0.0456(15) 0.0565(16) 0.0218(12) -0.0285(14) -0.0221(13)
C5 0.0530(15) 0.0358(13) 0.0633(17) 0.0072(12) -0.0226(13) -0.0086(11)
C6 0.0444(13) 0.0369(12) 0.0423(13) -0.0016(10) -0.0098(10) -0.0084(10)
C7 0.0281(9) 0.0256(9) 0.0230(9) 0.0004(7) -0.0041(7) -0.0055(8)
C8 0.0443(13) 0.0338(11) 0.0319(11) -0.0070(9) -0.0111(9) -0.0061(10)
C9 0.0516(15) 0.0389(13) 0.0364(12) -0.0098(10) -0.0070(11) 0.0082(11)
C10 0.0339(12) 0.0518(15) 0.0382(12) -0.0009(11) -0.0046(10) 0.0062(11)
C11 0.0279(11) 0.0525(15) 0.0500(14) -0.0040(11) -0.0078(10) -0.0083(10)
C12 0.0279(10) 0.0337(11) 0.0435(12) -0.0047(9) -0.0067(9) -0.0072(9)
Se2 0.02067(9) 0.03091(10) 0.02477(9) -0.00313(7) -0.00352(7) -0.00730(7)
C13 0.0256(9) 0.0320(10) 0.0232(9) -0.0039(7) -0.0058(7) -0.0022(8)
C14 0.0361(12) 0.0385(12) 0.0377(12) -0.0075(9) -0.0027(9) -0.0087(10)
C15 0.0524(15) 0.0371(12) 0.0424(13) -0.0078(10) -0.0121(11) -0.0089(11)
C16 0.0514(14) 0.0404(13) 0.0344(12) -0.0130(10) -0.0182(10) 0.0074(11)
C17 0.0298(11) 0.0591(15) 0.0249(10) -0.0115(10) -0.0091(8) 0.0044(10)
C18 0.0264(10) 0.0452(12) 0.0223(9) -0.0029(8) -0.0078(7) -0.0051(9)
C19 0.0212(9) 0.0326(10) 0.0288(9) 0.0002(8) -0.0066(7) -0.0090(8)
C20 0.0325(11) 0.0348(11) 0.0388(11) -0.0058(9) -0.0098(9) -0.0037(9)
C21 0.0294(11) 0.0397(13) 0.0585(15) 0.0023(11) -0.0159(10) -0.0035(10)
C22 0.0352(12) 0.0461(13) 0.0448(13) 0.0097(10) -0.0198(10) -0.0177(10)
C23 0.0393(12) 0.0552(15) 0.0319(11) -0.0021(10) -0.0133(9) -0.0176(11)
C24 0.0268(10) 0.0458(13) 0.0309(10) -0.0071(9) -0.0047(8) -0.0065(9)
N2 0.0250(8) 0.0337(9) 0.0215(7) 0.0033(6) -0.0020(6) -0.0039(7)
Se3 0.02242(9) 0.02811(10) 0.02179(9) 0.00003(7) -0.00500(7) -0.00692(7)
C25 0.0311(10) 0.0376(11) 0.0247(9) -0.0058(8) -0.0043(8) -0.0129(9)
C26 0.0360(11) 0.0368(12) 0.0311(10) -0.0030(9) -0.0055(9) -0.0110(9)
C27 0.0487(14) 0.0397(13) 0.0480(14) -0.0132(10) -0.0138(11) -0.0087(11)
C28 0.072(2) 0.0665(19) 0.0440(15) -0.0304(13) 0.0054(13) -0.0246(16)
C29 0.159(4) 0.093(3) 0.0318(14) -0.0247(15) 0.0257(19) -0.072(3)
C30 0.119(3) 0.0626(18) 0.0263(12) -0.0081(12) 0.0084(14) -0.0495(19)
C31 0.0279(9) 0.0279(9) 0.0233(9) -0.0015(7) -0.0045(7) -0.0106(8)
C32 0.0343(11) 0.0300(10) 0.0271(9) 0.0009(8) -0.0096(8) -0.0091(8)
C33 0.0540(14) 0.0306(11) 0.0291(10) 0.0032(8) -0.0120(10) -0.0197(10)
C34 0.0449(13) 0.0446(13) 0.0299(10) -0.0007(9) -0.0066(9) -0.0276(11)
C35 0.0320(11) 0.0438(13) 0.0410(12) 0.0017(10) -0.0102(9) -0.0159(10)
C36 0.0294(10) 0.0297(10) 0.0364(11) 0.0043(8) -0.0081(8) -0.0089(8)
Se4 0.02161(9) 0.02667(10) 0.02107(9) -0.00077(7) -0.00302(7) -0.00851(7)
C37 0.0239(9) 0.0313(10) 0.0261(9) -0.0054(7) -0.0047(7) -0.0096(8)
C38 0.0442(13) 0.0358(12) 0.0444(12) 0.0029(9) -0.0154(10) -0.0193(10)
C39 0.0517(15) 0.0394(13) 0.0678(17) -0.0035(12) -0.0213(13) -0.0239(12)
C40 0.0416(13) 0.0523(15) 0.0517(14) -0.0198(12) -0.0169(11) -0.0141(11)
C41 0.0439(13) 0.0647(16) 0.0284(11) -0.0062(10) -0.0103(10) -0.0204(12)
C42 0.0364(11) 0.0540(14) 0.0262(10) 0.0009(9) -0.0063(9) -0.0232(10)
C43 0.0275(9) 0.0286(9) 0.0215(8) 0.0003(7) -0.0055(7) -0.0121(8)
C44 0.0338(11) 0.0358(12) 0.0338(11) 0.0036(9) 0.0013(9) -0.0059(9)
C45 0.0490(14) 0.0305(12) 0.0443(13) 0.0042(10) -0.0027(11) -0.0016(10)
C46 0.0545(15) 0.0346(12) 0.0447(13) 0.0107(10) -0.0119(11) -0.0197(11)
C47 0.0378(12) 0.0467(14) 0.0448(13) 0.0135(11) -0.0058(10) -0.0216(11)
C48 0.0264(10) 0.0363(11) 0.0348(11) 0.0036(9) -0.0044(8) -0.0101(9)
B1 0.0197(9) 0.0219(9) 0.0184(9) -0.0012(7) -0.0045(7) -0.0052(7)
C49 0.0177(8) 0.0266(9) 0.0219(8) -0.0003(7) -0.0056(6) -0.0063(7)
C50 0.0253(9) 0.0332(10) 0.0228(9) -0.0012(7) -0.0063(7) -0.0055(8)
C51 0.0277(10) 0.0571(14) 0.0230(9) 0.0014(9) -0.0066(8) -0.0136(10)
C52 0.0335(11) 0.0569(15) 0.0315(11) 0.0202(10) -0.0152(9) -0.0197(10)
C53 0.0346(11) 0.0321(11) 0.0469(13) 0.0127(9) -0.0155(10) -0.0117(9)
C54 0.0243(9) 0.0285(10) 0.0312(10) 0.0004(8) -0.0091(8) -0.0067(8)
C55 0.0221(8) 0.0215(8) 0.0209(8) -0.0033(6) -0.0060(7) -0.0050(7)
C56 0.0252(9) 0.0306(10) 0.0283(9) 0.0054(8) -0.0053(8) -0.0080(8)
C57 0.0212(9) 0.0404(12) 0.0326(10) 0.0032(9) -0.0023(8) -0.0070(8)
C58 0.0195(9) 0.0361(11) 0.0364(11) -0.0027(8) -0.0102(8) -0.0009(8)
C59 0.0309(11) 0.0408(12) 0.0332(11) 0.0118(9) -0.0073(9) -0.0012(9)
C60 0.0248(10) 0.0377(11) 0.0259(9) 0.0070(8) -0.0014(8) -0.0029(8)
C61 0.0219(8) 0.0247(9) 0.0179(8) -0.0004(6) -0.0032(6) -0.0079(7)
C62 0.0262(9) 0.0256(9) 0.0240(9) 0.0003(7) -0.0085(7) -0.0066(7)
C63 0.0410(11) 0.0314(10) 0.0237(9) -0.0032(8) -0.0126(8) -0.0083(9)
C64 0.0458(12) 0.0308(11) 0.0224(9) -0.0078(8) -0.0023(8) -0.0080(9)
C65 0.0282(10) 0.0350(11) 0.0302(10) -0.0074(8) 0.0007(8) -0.0038(8)
C66 0.0238(9) 0.0337(10) 0.0249(9) -0.0060(8) -0.0033(7) -0.0070(8)
C67 0.0202(8) 0.0197(8) 0.0237(8) -0.0029(6) -0.0047(7) -0.0028(7)
C68 0.0308(10) 0.0398(11) 0.0278(10) 0.0028(8) -0.0092(8) -0.0168(9)
C69 0.0395(12) 0.0405(12) 0.0382(12) 0.0096(9) -0.0104(9) -0.0221(10)
C70 0.0350(11) 0.0360(12) 0.0505(13) 0.0018(10) -0.0127(10) -0.0201(10)
C71 0.0358(11) 0.0413(12) 0.0441(12) -0.0017(10) -0.0191(10) -0.0180(10)
C72 0.0287(10) 0.0329(10) 0.0292(10) -0.0007(8) -0.0111(8) -0.0098(8)
B2 0.0208(9) 0.0198(9) 0.0193(9) -0.0013(7) -0.0034(7) -0.0063(7)
C73 0.0180(8) 0.0232(9) 0.0233(8) -0.0029(7) -0.0043(6) -0.0070(7)
C74 0.0233(9) 0.0236(9) 0.0305(9) -0.0027(7) -0.0059(7) -0.0063(7)
C75 0.0307(10) 0.0234(9) 0.0428(12) -0.0108(8) -0.0072(9) -0.0049(8)
C76 0.0270(10) 0.0355(11) 0.0341(10) -0.0171(8) -0.0031(8) -0.0083(8)
C77 0.0281(10) 0.0420(12) 0.0232(9) -0.0058(8) -0.0034(8) -0.0131(9)
C78 0.0277(9) 0.0252(9) 0.0246(9) -0.0016(7) -0.0053(7) -0.0086(7)
C79 0.0200(8) 0.0201(8) 0.0199(8) 0.0010(6) -0.0060(6) -0.0061(7)
C80 0.0285(10) 0.0344(11) 0.0329(10) -0.0117(8) 0.0028(8) -0.0139(9)
C81 0.0320(11) 0.0476(13) 0.0378(11) -0.0113(10) 0.0065(9) -0.0238(10)
C82 0.0331(10) 0.0344(11) 0.0323(10) 0.0028(8) -0.0107(8) -0.0200(9)
C83 0.0314(10) 0.0283(10) 0.0383(11) -0.0099(8) -0.0075(9) -0.0102(8)
C84 0.0213(9) 0.0299(10) 0.0343(10) -0.0084(8) -0.0004(8) -0.0088(8)
C85 0.0212(8) 0.0191(8) 0.0206(8) -0.0023(6) -0.0006(7) -0.0017(7)
C86 0.0312(10) 0.0259(9) 0.0234(9) -0.0018(7) -0.0075(8) -0.0038(8)
C87 0.0489(13) 0.0368(12) 0.0249(10) -0.0026(8) -0.0134(9) -0.0027(10)
C88 0.0518(14) 0.0337(12) 0.0233(10) 0.0061(8) 0.0000(9) 0.0039(10)
C89 0.0352(11) 0.0282(10) 0.0372(11) 0.0077(9) 0.0071(9) -0.0020(9)
C90 0.0256(9) 0.0241(9) 0.0338(10) 0.0024(8) -0.0006(8) -0.0049(8)
C91 0.0207(8) 0.0192(8) 0.0234(8) 0.0003(6) -0.0043(7) -0.0081(7)
C92 0.0218(9) 0.0274(9) 0.0262(9) -0.0033(7) -0.0042(7) -0.0091(7)
C93 0.0238(9) 0.0346(11) 0.0363(11) -0.0098(8) 0.0003(8) -0.0075(8)
C94 0.0205(9) 0.0356(11) 0.0497(13) -0.0037(9) -0.0084(9) -0.0030(8)
C95 0.0302(11) 0.0398(12) 0.0392(11) 0.0013(9) -0.0163(9) -0.0091(9)
C96 0.0264(9) 0.0290(10) 0.0261(9) -0.0016(7) -0.0064(7) -0.0090(8)

loop_
_atom_type_symbol
_atom_type_description
_atom_type_scat_dispersion_real
_atom_type_scat_dispersion_imag
_atom_type_scat_source
C C 0.0033 0.0016 'International Tables Vol C Tables 4.2.6.8 and 6.1.1.4'
H H 0.0000 0.0000 'International Tables Vol C Tables 4.2.6.8 and 6.1.1.4'
N N 0.0061 0.0033 'International Tables Vol C Tables 4.2.6.8 and 6.1.1.4'
Se Se -0.0929 2.2259 'International Tables Vol C Tables 4.2.6.8 and 6.1.1.4'
B B 0.0013 0.0007 'International Tables Vol C Tables 4.2.6.8 and 6.1.1.4'

loop_
_geom_angle_atom_site_label_1
_geom_angle_atom_site_label_2
_geom_angle_atom_site_label_3
_geom_angle
_geom_angle_site_symmetry_1
_geom_angle_site_symmetry_3
_geom_angle_publ_flag
Se1 N1 Se2 109.63(8) . . ?
N1 Se1 C7 99.43(8) . . ?
N1 Se1 C1 98.10(8) . . ?
C7 Se1 C1 98.64(8) . . ?
C6 C1 C2 121.9(2) . . ?
C6 C1 Se1 119.16(16) . . ?
C2 C1 Se1 118.78(16) . . ?
C1 C2 C3 118.0(2) . . ?
C4 C3 C2 120.5(3) . . ?
C5 C4 C3 120.4(2) . . ?
C4 C5 C6 120.1(2) . . ?
C1 C6 C5 119.0(2) . . ?
C12 C7 C8 122.02(19) . . ?
C12 C7 Se1 118.84(15) . . ?
C8 C7 Se1 119.09(16) . . ?
C7 C8 C9 118.1(2) . . ?
C10 C9 C8 120.0(2) . . ?
C11 C10 C9 121.1(2) . . ?
C10 C11 C12 119.9(2) . . ?
C7 C12 C11 118.9(2) . . ?
N1 Se2 C13 97.79(8) . . ?
N1 Se2 C19 99.29(8) . . ?
C13 Se2 C19 99.77(8) . . ?
C14 C13 C18 122.4(2) . . ?
C14 C13 Se2 119.29(15) . . ?
C18 C13 Se2 118.23(16) . . ?
C15 C14 C13 118.5(2) . . ?
C14 C15 C16 120.4(2) . . ?
C17 C16 C15 120.4(2) . . ?
C16 C17 C18 120.3(2) . . ?
C13 C18 C17 118.1(2) . . ?
C20 C19 C24 121.41(19) . . ?
C20 C19 Se2 116.70(15) . . ?
C24 C19 Se2 121.74(15) . . ?
C19 C20 C21 118.8(2) . . ?
C22 C21 C20 120.3(2) . . ?
C23 C22 C21 120.3(2) . . ?
C22 C23 C24 120.3(2) . . ?
C19 C24 C23 118.9(2) . . ?
Se3 N2 Se4 108.75(8) . . ?
N2 Se3 C25 97.43(8) . . ?
N2 Se3 C31 100.76(8) . . ?
C25 Se3 C31 96.25(8) . . ?
C26 C25 C30 122.0(2) . . ?
C26 C25 Se3 119.77(15) . . ?
C30 C25 Se3 118.20(18) . . ?
C25 C26 C27 119.1(2) . . ?
C28 C27 C26 120.2(2) . . ?
C27 C28 C29 120.2(2) . . ?
C28 C29 C30 121.3(3) . . ?
C25 C30 C29 117.1(3) . . ?
C32 C31 C36 122.75(18) . . ?
C32 C31 Se3 118.50(15) . . ?
C36 C31 Se3 118.75(14) . . ?
C31 C32 C33 117.77(19) . . ?
C34 C33 C32 120.02(19) . . ?
C33 C34 C35 121.3(2) . . ?
C34 C35 C36 119.7(2) . . ?
C31 C36 C35 118.51(19) . . ?
N2 Se4 C43 98.98(8) . . ?
N2 Se4 C37 99.83(8) . . ?
C43 Se4 C37 98.73(8) . . ?
C42 C37 C38 121.68(19) . . ?
C42 C37 Se4 121.94(15) . . ?
C38 C37 Se4 116.19(15) . . ?
C39 C38 C37 118.7(2) . . ?
C40 C39 C38 119.8(2) . . ?
C41 C40 C39 121.0(2) . . ?
C40 C41 C42 119.7(2) . . ?
C37 C42 C41 119.1(2) . . ?
C44 C43 C48 121.91(19) . . ?
C44 C43 Se4 120.00(14) . . ?
C48 C43 Se4 118.09(15) . . ?
C45 C44 C43 118.8(2) . . ?
C44 C45 C46 120.3(2) . . ?
C47 C46 C45 120.3(2) . . ?
C46 C47 C48 120.2(2) . . ?
C47 C48 C43 118.5(2) . . ?
C49 B1 C61 111.03(14) . . ?
C49 B1 C55 109.75(14) . . ?
C61 B1 C55 110.29(14) . . ?
C49 B1 C67 110.01(14) . . ?
C61 B1 C67 105.55(14) . . ?
C55 B1 C67 110.16(14) . . ?
C54 C49 C50 114.26(17) . . ?
C54 C49 B1 124.21(16) . . ?
C50 C49 B1 121.51(16) . . ?
C51 C50 C49 122.87(19) . . ?
C52 C51 C50 120.5(2) . . ?
C53 C52 C51 118.71(19) . . ?
C52 C53 C54 120.5(2) . . ?
C53 C54 C49 123.10(19) . . ?
C56 C55 C60 113.92(16) . . ?
C56 C55 B1 123.99(15) . . ?
C60 C55 B1 122.07(16) . . ?
C57 C56 C55 123.63(18) . . ?
C58 C57 C56 120.10(18) . . ?
C57 C58 C59 118.62(18) . . ?
C58 C59 C60 120.48(19) . . ?
C59 C60 C55 123.23(18) . . ?
C62 C61 C66 114.93(16) . . ?
C62 C61 B1 124.90(16) . . ?
C66 C61 B1 120.15(15) . . ?
C63 C62 C61 122.53(18) . . ?
C64 C63 C62 120.56(18) . . ?
C63 C64 C65 118.43(18) . . ?
C64 C65 C66 120.75(19) . . ?
C65 C66 C61 122.79(18) . . ?
C72 C67 C68 114.62(17) . . ?
C72 C67 B1 125.20(16) . . ?
C68 C67 B1 120.14(15) . . ?
C69 C68 C67 122.95(18) . . ?
C70 C69 C68 120.42(19) . . ?
C69 C70 C71 118.73(19) . . ?
C70 C71 C72 120.40(19) . . ?
C67 C72 C71 122.84(18) . . ?
C73 B2 C91 110.34(14) . . ?
C73 B2 C85 111.11(14) . . ?
C91 B2 C85 106.70(14) . . ?
C73 B2 C79 110.56(14) . . ?
C91 B2 C79 109.96(14) . . ?
C85 B2 C79 108.07(14) . . ?
C74 C73 C78 114.44(16) . . ?
C74 C73 B2 123.84(16) . . ?
C78 C73 B2 121.72(15) . . ?
C75 C74 C73 123.20(18) . . ?
C76 C75 C74 120.57(19) . . ?
C75 C76 C77 118.29(18) . . ?
C76 C77 C78 120.82(18) . . ?
C77 C78 C73 122.67(18) . . ?
C80 C79 C84 114.70(16) . . ?
C80 C79 B2 123.94(16) . . ?
C84 C79 B2 121.20(15) . . ?
C79 C80 C81 123.17(18) . . ?
C82 C81 C80 120.22(19) . . ?
C83 C82 C81 118.87(18) . . ?
C82 C83 C84 120.18(18) . . ?
C79 C84 C83 122.85(18) . . ?
C86 C85 C90 115.08(17) . . ?
C86 C85 B2 124.28(16) . . ?
C90 C85 B2 120.59(16) . . ?
C87 C86 C85 122.56(19) . . ?
C88 C87 C86 120.4(2) . . ?
C87 C88 C89 119.11(19) . . ?
C88 C89 C90 120.2(2) . . ?
C89 C90 C85 122.7(2) . . ?
C96 C91 C92 114.79(16) . . ?
C96 C91 B2 124.72(16) . . ?
C92 C91 B2 120.49(15) . . ?
C93 C92 C91 123.01(18) . . ?
C94 C93 C92 120.16(19) . . ?
C95 C94 C93 118.71(19) . . ?
C94 C95 C96 120.59(19) . . ?
C95 C96 C91 122.74(18) . . ?

loop_
_geom_bond_atom_site_label_1
_geom_bond_atom_site_label_2
_geom_bond_distance
_geom_bond_site_symmetry_2
_geom_bond_publ_flag
N1 Se1 1.8020(16) . ?
N1 Se2 1.8141(16) . ?
Se1 C7 1.9280(19) . ?
Se1 C1 1.9339(19) . ?
C1 C6 1.369(3) . ?
C1 C2 1.379(3) . ?
C2 C3 1.400(3) . ?
C3 C4 1.370(4) . ?
C4 C5 1.370(4) . ?
C5 C6 1.389(3) . ?
C7 C12 1.382(3) . ?
C7 C8 1.382(3) . ?
C8 C9 1.403(3) . ?
C9 C10 1.375(4) . ?
C10 C11 1.372(3) . ?
C11 C12 1.389(3) . ?
Se2 C13 1.924(2) . ?
Se2 C19 1.9367(18) . ?
C13 C14 1.384(3) . ?
C13 C18 1.387(3) . ?
C14 C15 1.381(3) . ?
C15 C16 1.384(3) . ?
C16 C17 1.384(4) . ?
C17 C18 1.389(3) . ?
C19 C20 1.383(3) . ?
C19 C24 1.386(3) . ?
C20 C21 1.390(3) . ?
C21 C22 1.383(3) . ?
C22 C23 1.378(3) . ?
C23 C24 1.387(3) . ?
N2 Se3 1.8065(15) . ?
N2 Se4 1.8124(16) . ?
Se3 C25 1.929(2) . ?
Se3 C31 1.9313(19) . ?
C25 C26 1.371(3) . ?
C25 C30 1.386(3) . ?
C26 C27 1.387(3) . ?
C27 C28 1.361(4) . ?
C28 C29 1.371(4) . ?
C29 C30 1.393(4) . ?
C31 C32 1.382(3) . ?
C31 C36 1.383(3) . ?
C32 C33 1.395(3) . ?
C33 C34 1.376(3) . ?
C34 C35 1.382(3) . ?
C35 C36 1.383(3) . ?
Se4 C43 1.9194(18) . ?
Se4 C37 1.9324(18) . ?
C37 C42 1.379(3) . ?
C37 C38 1.389(3) . ?
C38 C39 1.388(3) . ?
C39 C40 1.382(4) . ?
C40 C41 1.379(3) . ?
C41 C42 1.389(3) . ?
C43 C44 1.379(3) . ?
C43 C48 1.385(3) . ?
C44 C45 1.376(3) . ?
C45 C46 1.384(3) . ?
C46 C47 1.382(3) . ?
C47 C48 1.384(3) . ?
B1 C49 1.645(3) . ?
B1 C61 1.648(3) . ?
B1 C55 1.655(3) . ?
B1 C67 1.660(3) . ?
C49 C54 1.398(3) . ?
C49 C50 1.414(3) . ?
C50 C51 1.385(3) . ?
C51 C52 1.382(3) . ?
C52 C53 1.370(3) . ?
C53 C54 1.396(3) . ?
C55 C56 1.398(3) . ?
C55 C60 1.403(3) . ?
C56 C57 1.394(3) . ?
C57 C58 1.376(3) . ?
C58 C59 1.378(3) . ?
C59 C60 1.391(3) . ?
C61 C62 1.402(2) . ?
C61 C66 1.410(3) . ?
C62 C63 1.400(3) . ?
C63 C64 1.382(3) . ?
C64 C65 1.384(3) . ?
C65 C66 1.385(3) . ?
C67 C72 1.396(2) . ?
C67 C68 1.402(3) . ?
C68 C69 1.393(3) . ?
C69 C70 1.373(3) . ?
C70 C71 1.376(3) . ?
C71 C72 1.398(3) . ?
B2 C73 1.648(3) . ?
B2 C91 1.649(3) . ?
B2 C85 1.651(3) . ?
B2 C79 1.654(3) . ?
C73 C74 1.400(3) . ?
C73 C78 1.415(2) . ?
C74 C75 1.397(3) . ?
C75 C76 1.380(3) . ?
C76 C77 1.387(3) . ?
C77 C78 1.391(3) . ?
C79 C80 1.392(2) . ?
C79 C84 1.397(3) . ?
C80 C81 1.392(3) . ?
C81 C82 1.375(3) . ?
C82 C83 1.373(3) . ?
C83 C84 1.398(3) . ?
C85 C86 1.402(3) . ?
C85 C90 1.409(3) . ?
C86 C87 1.394(3) . ?
C87 C88 1.378(3) . ?
C88 C89 1.383(3) . ?
C89 C90 1.389(3) . ?
C91 C96 1.400(2) . ?
C91 C92 1.408(2) . ?
C92 C93 1.388(3) . ?
C93 C94 1.387(3) . ?
C94 C95 1.377(3) . ?
C95 C96 1.394(3) . ?

loop_
_geom_torsion_atom_site_label_1
_geom_torsion_atom_site_label_2
_geom_torsion_atom_site_label_3
_geom_torsion_atom_site_label_4
_geom_torsion
_geom_torsion_site_symmetry_1
_geom_torsion_site_symmetry_2
_geom_torsion_site_symmetry_3
_geom_torsion_site_symmetry_4
_geom_torsion_publ_flag
Se2 N1 Se1 C7 122.20(10) . . . . ?
Se2 N1 Se1 C1 -137.59(10) . . . . ?
N1 Se1 C1 C6 33.56(18) . . . . ?
C7 Se1 C1 C6 134.45(17) . . . . ?
N1 Se1 C1 C2 -150.30(18) . . . . ?
C7 Se1 C1 C2 -49.40(19) . . . . ?
C6 C1 C2 C3 0.4(4) . . . . ?
Se1 C1 C2 C3 -175.7(2) . . . . ?
C1 C2 C3 C4 -0.2(4) . . . . ?
C2 C3 C4 C5 0.3(5) . . . . ?
C3 C4 C5 C6 -0.5(4) . . . . ?
C2 C1 C6 C5 -0.6(4) . . . . ?
Se1 C1 C6 C5 175.42(18) . . . . ?
C4 C5 C6 C1 0.7(4) . . . . ?
N1 Se1 C7 C12 20.76(17) . . . . ?
C1 Se1 C7 C12 -79.01(17) . . . . ?
N1 Se1 C7 C8 -156.57(16) . . . . ?
C1 Se1 C7 C8 103.66(16) . . . . ?
C12 C7 C8 C9 0.8(3) . . . . ?
Se1 C7 C8 C9 178.09(16) . . . . ?
C7 C8 C9 C10 -0.4(3) . . . . ?
C8 C9 C10 C11 -0.6(4) . . . . ?
C9 C10 C11 C12 1.2(4) . . . . ?
C8 C7 C12 C11 -0.3(3) . . . . ?
Se1 C7 C12 C11 -177.55(17) . . . . ?
C10 C11 C12 C7 -0.7(4) . . . . ?
Se1 N1 Se2 C13 131.65(10) . . . . ?
Se1 N1 Se2 C19 -127.05(10) . . . . ?
N1 Se2 C13 C14 33.77(17) . . . . ?
C19 Se2 C13 C14 -67.11(17) . . . . ?
N1 Se2 C13 C18 -142.69(15) . . . . ?
C19 Se2 C13 C18 116.42(15) . . . . ?
C18 C13 C14 C15 0.1(3) . . . . ?
Se2 C13 C14 C15 -176.26(17) . . . . ?
C13 C14 C15 C16 1.3(3) . . . . ?
C14 C15 C16 C17 -1.7(3) . . . . ?
C15 C16 C17 C18 0.6(3) . . . . ?
C14 C13 C18 C17 -1.1(3) . . . . ?
Se2 C13 C18 C17 175.24(14) . . . . ?
C16 C17 C18 C13 0.8(3) . . . . ?
N1 Se2 C19 C20 60.73(17) . . . . ?
C13 Se2 C19 C20 160.38(16) . . . . ?
N1 Se2 C19 C24 -123.64(17) . . . . ?
C13 Se2 C19 C24 -24.00(18) . . . . ?
C24 C19 C20 C21 0.3(3) . . . . ?
Se2 C19 C20 C21 175.94(17) . . . . ?
C19 C20 C21 C22 -0.6(3) . . . . ?
C20 C21 C22 C23 0.5(4) . . . . ?
C21 C22 C23 C24 -0.1(3) . . . . ?
C20 C19 C24 C23 0.1(3) . . . . ?
Se2 C19 C24 C23 -175.34(16) . . . . ?
C22 C23 C24 C19 -0.2(3) . . . . ?
Se4 N2 Se3 C25 144.72(9) . . . . ?
Se4 N2 Se3 C31 -117.43(9) . . . . ?
N2 Se3 C25 C26 -32.50(18) . . . . ?
C31 Se3 C25 C26 -134.26(17) . . . . ?
N2 Se3 C25 C30 149.1(2) . . . . ?
C31 Se3 C25 C30 47.4(2) . . . . ?
C30 C25 C26 C27 -0.8(4) . . . . ?
Se3 C25 C26 C27 -179.14(17) . . . . ?
C25 C26 C27 C28 0.1(4) . . . . ?
C26 C27 C28 C29 0.4(5) . . . . ?
C27 C28 C29 C30 -0.3(6) . . . . ?
C26 C25 C30 C29 1.0(5) . . . . ?
Se3 C25 C30 C29 179.3(3) . . . . ?
C28 C29 C30 C25 -0.4(6) . . . . ?
N2 Se3 C31 C32 152.88(15) . . . . ?
C25 Se3 C31 C32 -108.30(16) . . . . ?
N2 Se3 C31 C36 -27.79(17) . . . . ?
C25 Se3 C31 C36 71.02(17) . . . . ?
C36 C31 C32 C33 -1.8(3) . . . . ?
Se3 C31 C32 C33 177.51(14) . . . . ?
C31 C32 C33 C34 0.7(3) . . . . ?
C32 C33 C34 C35 0.9(3) . . . . ?
C33 C34 C35 C36 -1.5(3) . . . . ?
C32 C31 C36 C35 1.2(3) . . . . ?
Se3 C31 C36 C35 -178.08(16) . . . . ?
C34 C35 C36 C31 0.5(3) . . . . ?
Se3 N2 Se4 C43 -136.14(9) . . . . ?
Se3 N2 Se4 C37 123.30(9) . . . . ?
N2 Se4 C37 C42 124.68(18) . . . . ?
C43 Se4 C37 C42 23.91(19) . . . . ?
N2 Se4 C37 C38 -60.35(17) . . . . ?
C43 Se4 C37 C38 -161.12(16) . . . . ?
C42 C37 C38 C39 -0.3(3) . . . . ?
Se4 C37 C38 C39 -175.24(18) . . . . ?
C37 C38 C39 C40 1.1(4) . . . . ?
C38 C39 C40 C41 -1.0(4) . . . . ?
C39 C40 C41 C42 0.0(4) . . . . ?
C38 C37 C42 C41 -0.7(3) . . . . ?
Se4 C37 C42 C41 174.03(18) . . . . ?
C40 C41 C42 C37 0.8(4) . . . . ?
N2 Se4 C43 C44 -25.45(17) . . . . ?
C37 Se4 C43 C44 76.04(17) . . . . ?
N2 Se4 C43 C48 155.19(15) . . . . ?
C37 Se4 C43 C48 -103.32(16) . . . . ?
C48 C43 C44 C45 1.0(3) . . . . ?
Se4 C43 C44 C45 -178.30(18) . . . . ?
C43 C44 C45 C46 -0.2(4) . . . . ?
C44 C45 C46 C47 -0.6(4) . . . . ?
C45 C46 C47 C48 0.6(4) . . . . ?
C46 C47 C48 C43 0.2(3) . . . . ?
C44 C43 C48 C47 -1.0(3) . . . . ?
Se4 C43 C48 C47 178.36(16) . . . . ?
C61 B1 C49 C54 2.1(2) . . . . ?
C55 B1 C49 C54 124.31(18) . . . . ?
C67 B1 C49 C54 -114.34(18) . . . . ?
C61 B1 C49 C50 -176.25(15) . . . . ?
C55 B1 C49 C50 -54.1(2) . . . . ?
C67 B1 C49 C50 67.3(2) . . . . ?
C54 C49 C50 C51 -1.1(3) . . . . ?
B1 C49 C50 C51 177.42(17) . . . . ?
C49 C50 C51 C52 -0.5(3) . . . . ?
C50 C51 C52 C53 1.7(3) . . . . ?
C51 C52 C53 C54 -1.3(3) . . . . ?
C52 C53 C54 C49 -0.5(3) . . . . ?
C50 C49 C54 C53 1.6(3) . . . . ?
B1 C49 C54 C53 -176.86(17) . . . . ?
C49 B1 C55 C56 -6.8(2) . . . . ?
C61 B1 C55 C56 115.81(19) . . . . ?
C67 B1 C55 C56 -128.09(18) . . . . ?
C49 B1 C55 C60 174.46(17) . . . . ?
C61 B1 C55 C60 -62.9(2) . . . . ?
C67 B1 C55 C60 53.2(2) . . . . ?
C60 C55 C56 C57 -1.5(3) . . . . ?
B1 C55 C56 C57 179.67(18) . . . . ?
C55 C56 C57 C58 0.9(3) . . . . ?
C56 C57 C58 C59 0.5(3) . . . . ?
C57 C58 C59 C60 -1.0(3) . . . . ?
C58 C59 C60 C55 0.3(4) . . . . ?
C56 C55 C60 C59 0.9(3) . . . . ?
B1 C55 C60 C59 179.75(19) . . . . ?
C49 B1 C61 C62 113.29(19) . . . . ?
C55 B1 C61 C62 -8.6(2) . . . . ?
C67 B1 C61 C62 -127.54(17) . . . . ?
C49 B1 C61 C66 -68.5(2) . . . . ?
C55 B1 C61 C66 169.61(16) . . . . ?
C67 B1 C61 C66 50.7(2) . . . . ?
C66 C61 C62 C63 0.4(3) . . . . ?
B1 C61 C62 C63 178.67(17) . . . . ?
C61 C62 C63 C64 -0.6(3) . . . . ?
C62 C63 C64 C65 0.9(3) . . . . ?
C63 C64 C65 C66 -0.9(3) . . . . ?
C64 C65 C66 C61 0.7(3) . . . . ?
C62 C61 C66 C65 -0.4(3) . . . . ?
B1 C61 C66 C65 -178.80(18) . . . . ?
C49 B1 C67 C72 -12.0(2) . . . . ?
C61 B1 C67 C72 -131.83(18) . . . . ?
C55 B1 C67 C72 109.13(19) . . . . ?
C49 B1 C67 C68 165.53(17) . . . . ?
C61 B1 C67 C68 45.7(2) . . . . ?
C55 B1 C67 C68 -73.4(2) . . . . ?
C72 C67 C68 C69 -1.9(3) . . . . ?
B1 C67 C68 C69 -179.62(19) . . . . ?
C67 C68 C69 C70 1.8(3) . . . . ?
C68 C69 C70 C71 -0.4(4) . . . . ?
C69 C70 C71 C72 -0.8(3) . . . . ?
C68 C67 C72 C71 0.6(3) . . . . ?
B1 C67 C72 C71 178.21(18) . . . . ?
C70 C71 C72 C67 0.7(3) . . . . ?
C91 B2 C73 C74 107.64(19) . . . . ?
C85 B2 C73 C74 -10.5(2) . . . . ?
C79 B2 C73 C74 -130.50(17) . . . . ?
C91 B2 C73 C78 -72.3(2) . . . . ?
C85 B2 C73 C78 169.54(16) . . . . ?
C79 B2 C73 C78 49.5(2) . . . . ?
C78 C73 C74 C75 -0.6(3) . . . . ?
B2 C73 C74 C75 179.41(17) . . . . ?
C73 C74 C75 C76 0.6(3) . . . . ?
C74 C75 C76 C77 0.0(3) . . . . ?
C75 C76 C77 C78 -0.5(3) . . . . ?
C76 C77 C78 C73 0.4(3) . . . . ?
C74 C73 C78 C77 0.1(3) . . . . ?
B2 C73 C78 C77 -179.92(17) . . . . ?
C73 B2 C79 C80 18.7(2) . . . . ?
C91 B2 C79 C80 140.77(18) . . . . ?
C85 B2 C79 C80 -103.12(19) . . . . ?
C73 B2 C79 C84 -166.18(16) . . . . ?
C91 B2 C79 C84 -44.1(2) . . . . ?
C85 B2 C79 C84 72.0(2) . . . . ?
C84 C79 C80 C81 0.6(3) . . . . ?
B2 C79 C80 C81 176.02(19) . . . . ?
C79 C80 C81 C82 -0.5(4) . . . . ?
C80 C81 C82 C83 0.0(3) . . . . ?
C81 C82 C83 C84 0.3(3) . . . . ?
C80 C79 C84 C83 -0.3(3) . . . . ?
B2 C79 C84 C83 -175.86(18) . . . . ?
C82 C83 C84 C79 -0.1(3) . . . . ?
C73 B2 C85 C86 -109.80(19) . . . . ?
C91 B2 C85 C86 129.88(17) . . . . ?
C79 B2 C85 C86 11.7(2) . . . . ?
C73 B2 C85 C90 73.1(2) . . . . ?
C91 B2 C85 C90 -47.3(2) . . . . ?
C79 B2 C85 C90 -165.47(16) . . . . ?
C90 C85 C86 C87 0.7(3) . . . . ?
B2 C85 C86 C87 -176.59(18) . . . . ?
C85 C86 C87 C88 0.0(3) . . . . ?
C86 C87 C88 C89 -1.0(3) . . . . ?
C87 C88 C89 C90 1.1(3) . . . . ?
C88 C89 C90 C85 -0.4(3) . . . . ?
C86 C85 C90 C89 -0.5(3) . . . . ?
B2 C85 C90 C89 176.87(18) . . . . ?
C73 B2 C91 C96 19.8(2) . . . . ?
C85 B2 C91 C96 140.59(17) . . . . ?
C79 B2 C91 C96 -102.44(19) . . . . ?
C73 B2 C91 C92 -160.80(15) . . . . ?
C85 B2 C91 C92 -40.0(2) . . . . ?
C79 B2 C91 C92 76.98(19) . . . . ?
C96 C91 C92 C93 1.0(3) . . . . ?
B2 C91 C92 C93 -178.50(17) . . . . ?
C91 C92 C93 C94 -1.0(3) . . . . ?
C92 C93 C94 C95 0.6(3) . . . . ?
C93 C94 C95 C96 -0.3(3) . . . . ?
C94 C95 C96 C91 0.4(3) . . . . ?
C92 C91 C96 C95 -0.6(3) . . . . ?
B2 C91 C96 C95 178.81(18) . . . . ?
